data_7118087
loop_
_publ_author_name
'Xin-Xing Wu'
'Yi Shen'
'Wen-Long Chen'
'Si Chen'
'Peng-Fei Xu'
'Yong-Min Liang'

_publ_section_title
;
 Palladium-catalyzed dearomative cyclization by a norbornene-mediated
 sequence: a route to spiroindolenine derivatives
;
_journal_name_full Chem.Commun.
_journal_page_first 16798
_journal_paper_doi 10.1039/C5cc07411H
_journal_volume 51
_journal_year 2015
_chemical_formula_moiety 'C22 H25 N'
_chemical_formula_sum 'C22 H25 N'
_chemical_formula_weight 303.43
_space_group_crystal_system orthorhombic
_space_group_IT_number 61
_space_group_name_Hall '-P 2ac 2ab'
_space_group_name_H-M_alt 'P b c a'
_symmetry_space_group_name_Hall '-P 2ac 2ab'
_symmetry_space_group_name_H-M 'P b c a'
_atom_sites_solution_hydrogens geom
_atom_sites_solution_primary direct
_audit_creation_date 2015-07-17
_audit_creation_method
;
Olex2 1.2
(compiled 2015.01.26 svn.r3150 for OlexSys, GUI svn.r4998)
;
_audit_update_record
;
2015-08-20 deposited with the CCDC.
2015-09-22 downloaded from the CCDC.
;
_cell_angle_alpha 90
_cell_angle_beta 90
_cell_angle_gamma 90
_cell_formula_units_Z 8
_cell_length_a 8.3630(6)
_cell_length_b 16.4293(8)
_cell_length_c 25.6720(15)
_cell_measurement_reflns_used 1860
_cell_measurement_temperature 294.76(10)
_cell_measurement_theta_max 68.5740
_cell_measurement_theta_min 8.2870
_cell_volume 3527.3(4)
_computing_cell_refinement
;
CrysAlisPro, Agilent Technologies,
Version 1.171.37.33 (release 27-03-2014 CrysAlis171 .NET)
(compiled Mar 27 2014,17:12:48)
;
_computing_data_collection
;
CrysAlisPro, Agilent Technologies,
Version 1.171.37.33 (release 27-03-2014 CrysAlis171 .NET)
(compiled Mar 27 2014,17:12:48)
;
_computing_data_reduction
;
CrysAlisPro, Agilent Technologies,
Version 1.171.37.33 (release 27-03-2014 CrysAlis171 .NET)
(compiled Mar 27 2014,17:12:48)
;
_computing_molecular_graphics 'Olex2 (Dolomanov et al., 2009)'
_computing_publication_material 'Olex2 (Dolomanov et al., 2009)'
_computing_structure_refinement 'ShelXL (Sheldrick, 2008)'
_computing_structure_solution 'ShelXS (Sheldrick, 2008)'
_diffrn_ambient_environment air
_diffrn_ambient_temperature 294.76(10)
_diffrn_detector 'CCD plate'
_diffrn_detector_area_resol_mean 16.0733
_diffrn_detector_type Eos
_diffrn_measured_fraction_theta_full 0.997
_diffrn_measured_fraction_theta_max 0.980
_diffrn_measurement_details
;
  1 omega   64.00   90.00   1.0000    1.5000
omega____ theta____ kappa____ phi______ frames
    -      108.0000  -38.0000   30.0000 26

  2 omega   49.00   78.00   1.0000    1.5000
omega____ theta____ kappa____ phi______ frames
    -      108.0000  -25.0000  -60.0000 29

  3 omega   38.00   95.00   1.0000    1.5000
omega____ theta____ kappa____ phi______ frames
    -      108.0000  -50.0000    0.0000 57

  4 omega   36.00   64.00   1.0000    1.5000
omega____ theta____ kappa____ phi______ frames
    -      108.0000  -38.0000  -60.0000 28

  5 omega   24.00   83.00   1.0000    1.0000
omega____ theta____ kappa____ phi______ frames
    -       54.0000 -125.0000  -90.0000 59

  6 omega   15.00   68.00   1.0000    1.0000
omega____ theta____ kappa____ phi______ frames
    -        0.0000   57.0000 -180.0000 53

  7 omega   75.00  118.00   1.0000    1.0000
omega____ theta____ kappa____ phi______ frames
    -       54.0000   57.0000   90.0000 43

  8 omega  106.00  176.00   1.0000    1.5000
omega____ theta____ kappa____ phi______ frames
    -      108.0000  111.0000   90.0000 70

  9 omega  113.00  139.00   1.0000    1.5000
omega____ theta____ kappa____ phi______ frames
    -      108.0000  178.0000   30.0000 26

 10 omega  100.00  161.00   1.0000    1.5000
omega____ theta____ kappa____ phi______ frames
    -      108.0000  111.0000   60.0000 61

 11 omega   58.00   84.00   1.0000    1.5000
omega____ theta____ kappa____ phi______ frames
    -      108.0000  178.0000   30.0000 26

 12 omega   37.00  109.00   1.0000    1.0000
omega____ theta____ kappa____ phi______ frames
    -       54.0000   57.0000 -180.0000 72

 13 omega    9.00   61.00   1.0000    1.0000
omega____ theta____ kappa____ phi______ frames
    -        0.0000   57.0000  -60.0000 52
;
_diffrn_measurement_device 'four-circle diffractometer'
_diffrn_measurement_device_type 'SuperNova, Dual, Cu at zero, Eos'
_diffrn_measurement_method '\w scans'
_diffrn_orient_matrix_UB_11 0.0393957000
_diffrn_orient_matrix_UB_12 -0.0029597000
_diffrn_orient_matrix_UB_13 -0.0586418000
_diffrn_orient_matrix_UB_21 -0.1576873000
_diffrn_orient_matrix_UB_22 -0.0456815000
_diffrn_orient_matrix_UB_23 -0.0102716000
_diffrn_orient_matrix_UB_31 -0.0865140000
_diffrn_orient_matrix_UB_32 0.0818230000
_diffrn_orient_matrix_UB_33 -0.0078103000
_diffrn_radiation_monochromator mirror
_diffrn_radiation_probe x-ray
_diffrn_radiation_type CuK\a
_diffrn_radiation_wavelength 1.54184
_diffrn_reflns_av_R_equivalents 0.0441
_diffrn_reflns_av_unetI/netI 0.0533
_diffrn_reflns_laue_measured_fraction_full 0.997
_diffrn_reflns_laue_measured_fraction_max 0.980
_diffrn_reflns_limit_h_max 9
_diffrn_reflns_limit_h_min -10
_diffrn_reflns_limit_k_max 19
_diffrn_reflns_limit_k_min -9
_diffrn_reflns_limit_l_max 19
_diffrn_reflns_limit_l_min -30
_diffrn_reflns_number 7857
_diffrn_reflns_point_group_measured_fraction_full 0.997
_diffrn_reflns_point_group_measured_fraction_max 0.980
_diffrn_reflns_theta_full 67.684
_diffrn_reflns_theta_max 70.165
_diffrn_reflns_theta_min 3.443
_diffrn_source 'sealed X-ray tube'
_diffrn_source_type 'SuperNova (Cu) X-ray Source'
_exptl_absorpt_coefficient_mu 0.492
_exptl_absorpt_correction_T_max 1.00000
_exptl_absorpt_correction_T_min 0.79864
_exptl_absorpt_correction_type multi-scan
_exptl_absorpt_process_details
;
CrysAlisPro, Agilent Technologies,
Version 1.171.37.33 (release 27-03-2014 CrysAlis171 .NET)
(compiled Mar 27 2014,17:12:48)
Empirical absorption correction using spherical harmonics,
 implemented in SCALE3 ABSPACK scaling algorithm.
;
_exptl_crystal_colour 'clear light colourless'
_exptl_crystal_colour_lustre clear
_exptl_crystal_colour_modifier light
_exptl_crystal_colour_primary colourless
_exptl_crystal_density_diffrn 1.143
_exptl_crystal_description block
_exptl_crystal_F_000 1312
_exptl_crystal_size_max 0.36
_exptl_crystal_size_mid 0.33
_exptl_crystal_size_min 0.31
_refine_diff_density_max 0.199
_refine_diff_density_min -0.259
_refine_diff_density_rms 0.053
_refine_ls_extinction_coef .
_refine_ls_extinction_method none
_refine_ls_goodness_of_fit_ref 1.018
_refine_ls_hydrogen_treatment constr
_refine_ls_matrix_type full
_refine_ls_number_parameters 212
_refine_ls_number_reflns 3289
_refine_ls_number_restraints 0
_refine_ls_restrained_S_all 1.018
_refine_ls_R_factor_all 0.0898
_refine_ls_R_factor_gt 0.0630
_refine_ls_shift/su_max 0.000
_refine_ls_shift/su_mean 0.000
_refine_ls_structure_factor_coef Fsqd
_refine_ls_weighting_details 'w=1/[\s^2^(Fo^2^)+(0.1093P)^2^] where P=(Fo^2^+2Fc^2^)/3'
_refine_ls_weighting_scheme calc
_refine_ls_wR_factor_gt 0.1695
_refine_ls_wR_factor_ref 0.2038
_reflns_Friedel_coverage 0.000
_reflns_friedel_fraction_full .
_reflns_friedel_fraction_max .
_reflns_number_gt 2168
_reflns_number_total 3289
_reflns_threshold_expression 'I > 2\s(I)'
_cod_data_source_file c5cc07411h2.cif
_cod_data_source_block wuxx_35_3
_cod_database_code 7118087
_shelx_space_group_comment
;
The symmetry employed for this shelxl refinement is uniquely defined
by the following loop, which should always be used as a source of
symmetry information in preference to the above space-group names.
They are only intended as comments.
;
_reflns_odcompleteness_completeness 99.53
_reflns_odcompleteness_iscentric 1
_reflns_odcompleteness_theta 66.97
_olex2_refinement_description
;
1. Fixed Uiso
 At 1.2 times of:
  All C(H) groups, All C(H,H) groups
 At 1.5 times of:
  All C(H,H,H) groups
2.a Secondary CH2 refined with riding coordinates:
 C9(H9A,H9B), C10(H10A,H10B), C11(H11A,H11B)
2.b Aromatic/amide H refined with riding coordinates:
 C5(H5), C15(H15), C8(H8), C14(H14), C3(H3), C2(H2), C13(H13)
2.c Idealised Me refined as rotating group:
 C20(H20A,H20B,H20C), C18(H18A,H18B,H18C), C22(H22A,H22B,H22C), C21(H21A,H21B,
 H21C)
;
_shelx_shelxl_version_number 2014/7
_olex2_submission_special_instructions 'No special instructions were received'

loop_
_space_group_symop_operation_xyz
'x, y, z'
'-x+1/2, -y, z+1/2'
'x+1/2, -y+1/2, -z'
'-x, y+1/2, -z+1/2'
'-x, -y, -z'
'x-1/2, y, -z-1/2'
'-x-1/2, y-1/2, z'
'x, -y-1/2, z-1/2'

loop_
_atom_site_label
_atom_site_type_symbol
_atom_site_fract_x
_atom_site_fract_y
_atom_site_fract_z
_atom_site_U_iso_or_equiv
_atom_site_adp_type
_atom_site_occupancy
_atom_site_site_symmetry_order
_atom_site_calc_flag
_atom_site_refinement_flags_posn
_atom_site_refinement_flags_adp
_atom_site_refinement_flags_occupancy
_atom_site_disorder_assembly
_atom_site_disorder_group
C17 C 0.1895(3) 0.45048(12) 0.16909(7) 0.0408(5) Uani 1 1 d . . . . .
C16 C 0.3187(3) 0.40345(14) 0.15100(8) 0.0497(6) Uani 1 1 d . . . . .
C5 C -0.1015(3) 0.39976(12) 0.08832(8) 0.0432(5) Uani 1 1 d . . . . .
H5 H -0.0676 0.4509 0.0774 0.052 Uiso 1 1 calc R . . . .
C6 C -0.0592(3) 0.37150(12) 0.13709(8) 0.0423(5) Uani 1 1 d . . . . .
C7 C 0.0294(3) 0.41059(12) 0.18242(8) 0.0438(5) Uani 1 1 d . . . . .
C15 C 0.4636(3) 0.44037(16) 0.13943(10) 0.0590(7) Uani 1 1 d . . . . .
H15 H 0.5486 0.4091 0.1274 0.071 Uiso 1 1 calc R . . . .
C4 C -0.1952(3) 0.35168(13) 0.05524(8) 0.0457(5) Uani 1 1 d . . . . .
C8 C 0.0346(3) 0.33685(14) 0.21829(9) 0.0564(6) Uani 1 1 d . . . . .
H8 H 0.0935 0.3370 0.2490 0.068 Uiso 1 1 calc R . . . .
C12 C 0.2099(3) 0.53456(13) 0.17466(8) 0.0475(6) Uani 1 1 d . . . . .
C19 C -0.2436(3) 0.38150(15) 0.00102(9) 0.0519(6) Uani 1 1 d . . . . .
C9 C -0.0857(3) 0.46996(15) 0.21086(9) 0.0555(6) Uani 1 1 d . . . . .
H9A H -0.1932 0.4478 0.2100 0.067 Uiso 1 1 calc R . . . .
H9B H -0.0537 0.4746 0.2471 0.067 Uiso 1 1 calc R . . . .
C14 C 0.4824(4) 0.52317(16) 0.14573(10) 0.0645(7) Uani 1 1 d . . . . .
H14 H 0.5803 0.5475 0.1383 0.077 Uiso 1 1 calc R . . . .
C3 C -0.2408(3) 0.27523(14) 0.07297(10) 0.0565(6) Uani 1 1 d . . . . .
H3 H -0.3026 0.2424 0.0514 0.068 Uiso 1 1 calc R . . . .
N1 N -0.0459(3) 0.27511(12) 0.20410(8) 0.0625(6) Uani 1 1 d . . . . .
C1 C -0.1061(3) 0.29435(13) 0.15343(9) 0.0505(6) Uani 1 1 d . . . . .
C10 C -0.0862(3) 0.55313(14) 0.18654(10) 0.0577(6) Uani 1 1 d . . . . .
H10A H -0.1655 0.5872 0.2034 0.069 Uiso 1 1 calc R . . . .
H10B H -0.1130 0.5491 0.1499 0.069 Uiso 1 1 calc R . . . .
C2 C -0.1977(3) 0.24595(14) 0.12161(11) 0.0619(7) Uani 1 1 d . . . . .
H2 H -0.2302 0.1946 0.1325 0.074 Uiso 1 1 calc R . . . .
C11 C 0.0784(3) 0.59011(13) 0.19287(10) 0.0610(7) Uani 1 1 d . . . . .
H11A H 0.0834 0.6405 0.1733 0.073 Uiso 1 1 calc R . . . .
H11B H 0.0955 0.6031 0.2293 0.073 Uiso 1 1 calc R . . . .
C13 C 0.3571(3) 0.56952(14) 0.16287(10) 0.0576(7) Uani 1 1 d . . . . .
H13 H 0.3705 0.6254 0.1667 0.069 Uiso 1 1 calc R . . . .
C20 C -0.2644(5) 0.47412(17) -0.00041(12) 0.0838(10) Uani 1 1 d . . . . .
H20A H -0.3425 0.4901 0.0250 0.126 Uiso 1 1 calc GR . . . .
H20B H -0.2997 0.4904 -0.0344 0.126 Uiso 1 1 calc GR . . . .
H20C H -0.1641 0.4999 0.0073 0.126 Uiso 1 1 calc GR . . . .
C18 C 0.3079(4) 0.31204(17) 0.14364(13) 0.0760(9) Uani 1 1 d . . . . .
H18A H 0.2948 0.2862 0.1769 0.114 Uiso 1 1 calc GR . . . .
H18B H 0.4040 0.2926 0.1274 0.114 Uiso 1 1 calc GR . . . .
H18C H 0.2178 0.2994 0.1219 0.114 Uiso 1 1 calc GR . . . .
C22 C -0.3987(4) 0.3443(2) -0.01737(14) 0.1086(15) Uani 1 1 d . . . . .
H22A H -0.3854 0.2866 -0.0214 0.163 Uiso 1 1 calc GR . . . .
H22B H -0.4284 0.3678 -0.0502 0.163 Uiso 1 1 calc GR . . . .
H22C H -0.4811 0.3548 0.0078 0.163 Uiso 1 1 calc GR . . . .
C21 C -0.1110(5) 0.3608(2) -0.03737(11) 0.0904(11) Uani 1 1 d . . . . .
H21A H -0.0117 0.3831 -0.0252 0.136 Uiso 1 1 calc GR . . . .
H21B H -0.1361 0.3835 -0.0708 0.136 Uiso 1 1 calc GR . . . .
H21C H -0.1014 0.3028 -0.0403 0.136 Uiso 1 1 calc GR . . . .

loop_
_atom_site_aniso_label
_atom_site_aniso_U_11
_atom_site_aniso_U_22
_atom_site_aniso_U_33
_atom_site_aniso_U_23
_atom_site_aniso_U_13
_atom_site_aniso_U_12
C17 0.0487(13) 0.0437(10) 0.0299(9) 0.0007(8) -0.0034(9) -0.0013(10)
C16 0.0540(14) 0.0551(12) 0.0400(11) -0.0031(9) 0.0004(11) 0.0049(11)
C5 0.0477(12) 0.0410(9) 0.0408(11) 0.0040(8) 0.0018(10) -0.0062(10)
C6 0.0468(12) 0.0400(10) 0.0400(10) 0.0018(8) 0.0020(10) -0.0030(9)
C7 0.0494(13) 0.0458(11) 0.0362(10) 0.0033(9) 0.0015(10) -0.0025(10)
C15 0.0527(15) 0.0727(15) 0.0516(13) 0.0016(12) 0.0048(12) 0.0059(13)
C4 0.0456(12) 0.0472(11) 0.0444(11) -0.0043(9) 0.0007(10) -0.0017(10)
C8 0.0698(17) 0.0580(13) 0.0415(11) 0.0124(10) -0.0065(12) -0.0062(13)
C12 0.0584(15) 0.0453(11) 0.0389(10) 0.0061(9) -0.0068(10) -0.0019(11)
C19 0.0525(15) 0.0596(13) 0.0435(11) -0.0021(10) -0.0074(11) -0.0029(12)
C9 0.0604(15) 0.0629(14) 0.0432(12) -0.0056(11) 0.0076(12) -0.0009(12)
C14 0.0547(15) 0.0806(17) 0.0583(15) 0.0168(13) -0.0053(13) -0.0163(14)
C3 0.0606(15) 0.0475(11) 0.0614(14) -0.0061(11) -0.0092(13) -0.0060(12)
N1 0.0762(15) 0.0550(11) 0.0563(12) 0.0181(10) -0.0072(12) -0.0104(11)
C1 0.0563(14) 0.0438(11) 0.0515(12) 0.0098(10) -0.0024(11) -0.0051(11)
C10 0.0594(16) 0.0593(13) 0.0542(13) -0.0061(11) 0.0028(13) 0.0120(12)
C2 0.0732(17) 0.0414(11) 0.0712(16) 0.0075(11) -0.0089(15) -0.0148(12)
C11 0.0784(19) 0.0427(11) 0.0620(15) -0.0023(11) -0.0045(14) 0.0071(12)
C13 0.0656(17) 0.0494(12) 0.0578(14) 0.0120(11) -0.0129(13) -0.0126(12)
C20 0.109(3) 0.0726(17) 0.0697(17) 0.0006(15) -0.031(2) 0.0210(18)
C18 0.076(2) 0.0611(15) 0.091(2) -0.0242(15) 0.0082(17) 0.0104(15)
C22 0.101(3) 0.132(3) 0.093(2) 0.038(2) -0.054(2) -0.054(3)
C21 0.099(3) 0.118(3) 0.0538(16) 0.0073(17) 0.0080(17) 0.026(2)

loop_
_atom_type_symbol
_atom_type_description
_atom_type_scat_dispersion_real
_atom_type_scat_dispersion_imag
_atom_type_scat_source
C C 0.0181 0.0091 'International Tables Vol C Tables 4.2.6.8 and 6.1.1.4'
H H 0.0000 0.0000 'International Tables Vol C Tables 4.2.6.8 and 6.1.1.4'
N N 0.0311 0.0180 'International Tables Vol C Tables 4.2.6.8 and 6.1.1.4'

loop_
_geom_angle_atom_site_label_1
_geom_angle_atom_site_label_2
_geom_angle_atom_site_label_3
_geom_angle
_geom_angle_site_symmetry_1
_geom_angle_site_symmetry_3
C16 C17 C7 120.72(19) . .
C12 C17 C16 118.8(2) . .
C12 C17 C7 120.5(2) . .
C17 C16 C18 122.6(2) . .
C15 C16 C17 120.1(2) . .
C15 C16 C18 117.3(2) . .
C6 C5 H5 119.9 . .
C6 C5 C4 120.25(19) . .
C4 C5 H5 119.9 . .
C5 C6 C7 132.53(18) . .
C5 C6 C1 120.5(2) . .
C1 C6 C7 106.92(18) . .
C17 C7 C9 112.25(18) . .
C6 C7 C17 115.85(17) . .
C6 C7 C8 98.08(16) . .
C6 C7 C9 108.83(19) . .
C8 C7 C17 116.85(19) . .
C8 C7 C9 103.48(18) . .
C16 C15 H15 119.8 . .
C14 C15 C16 120.4(3) . .
C14 C15 H15 119.8 . .
C5 C4 C19 121.30(19) . .
C3 C4 C5 117.7(2) . .
C3 C4 C19 121.0(2) . .
C7 C8 H8 121.7 . .
N1 C8 C7 116.5(2) . .
N1 C8 H8 121.7 . .
C17 C12 C11 122.8(2) . .
C13 C12 C17 119.5(2) . .
C13 C12 C11 117.6(2) . .
C4 C19 C20 111.7(2) . .
C22 C19 C4 112.5(2) . .
C22 C19 C20 107.3(3) . .
C22 C19 C21 109.5(3) . .
C21 C19 C4 108.9(2) . .
C21 C19 C20 106.8(3) . .
C7 C9 H9A 109.2 . .
C7 C9 H9B 109.2 . .
H9A C9 H9B 107.9 . .
C10 C9 C7 112.19(19) . .
C10 C9 H9A 109.2 . .
C10 C9 H9B 109.2 . .
C15 C14 H14 120.0 . .
C13 C14 C15 120.0(3) . .
C13 C14 H14 120.0 . .
C4 C3 H3 118.7 . .
C2 C3 C4 122.5(2) . .
C2 C3 H3 118.7 . .
C8 N1 C1 105.70(19) . .
C6 C1 N1 112.1(2) . .
C2 C1 C6 120.3(2) . .
C2 C1 N1 127.5(2) . .
C9 C10 H10A 110.0 . .
C9 C10 H10B 110.0 . .
C9 C10 C11 108.5(2) . .
H10A C10 H10B 108.4 . .
C11 C10 H10A 110.0 . .
C11 C10 H10B 110.0 . .
C3 C2 H2 120.7 . .
C1 C2 C3 118.7(2) . .
C1 C2 H2 120.7 . .
C12 C11 C10 112.8(2) . .
C12 C11 H11A 109.0 . .
C12 C11 H11B 109.0 . .
C10 C11 H11A 109.0 . .
C10 C11 H11B 109.0 . .
H11A C11 H11B 107.8 . .
C12 C13 H13 119.4 . .
C14 C13 C12 121.2(2) . .
C14 C13 H13 119.4 . .
C19 C20 H20A 109.5 . .
C19 C20 H20B 109.5 . .
C19 C20 H20C 109.5 . .
H20A C20 H20B 109.5 . .
H20A C20 H20C 109.5 . .
H20B C20 H20C 109.5 . .
C16 C18 H18A 109.5 . .
C16 C18 H18B 109.5 . .
C16 C18 H18C 109.5 . .
H18A C18 H18B 109.5 . .
H18A C18 H18C 109.5 . .
H18B C18 H18C 109.5 . .
C19 C22 H22A 109.5 . .
C19 C22 H22B 109.5 . .
C19 C22 H22C 109.5 . .
H22A C22 H22B 109.5 . .
H22A C22 H22C 109.5 . .
H22B C22 H22C 109.5 . .
C19 C21 H21A 109.5 . .
C19 C21 H21B 109.5 . .
C19 C21 H21C 109.5 . .
H21A C21 H21B 109.5 . .
H21A C21 H21C 109.5 . .
H21B C21 H21C 109.5 . .

loop_
_geom_bond_atom_site_label_1
_geom_bond_atom_site_label_2
_geom_bond_distance
_geom_bond_site_symmetry_2
C17 C16 1.408(3) .
C17 C7 1.529(3) .
C17 C12 1.399(3) .
C16 C15 1.387(4) .
C16 C18 1.516(3) .
C5 H5 0.9300 .
C5 C6 1.381(3) .
C5 C4 1.400(3) .
C6 C7 1.522(3) .
C6 C1 1.391(3) .
C7 C8 1.522(3) .
C7 C9 1.553(3) .
C15 H15 0.9300 .
C15 C14 1.379(3) .
C4 C19 1.530(3) .
C4 C3 1.389(3) .
C8 H8 0.9300 .
C8 N1 1.271(3) .
C12 C11 1.503(3) .
C12 C13 1.392(3) .
C19 C20 1.532(3) .
C19 C22 1.510(4) .
C19 C21 1.522(4) .
C9 H9A 0.9700 .
C9 H9B 0.9700 .
C9 C10 1.502(3) .
C14 H14 0.9300 .
C14 C13 1.369(4) .
C3 H3 0.9300 .
C3 C2 1.386(3) .
N1 C1 1.430(3) .
C1 C2 1.374(3) .
C10 H10A 0.9700 .
C10 H10B 0.9700 .
C10 C11 1.514(3) .
C2 H2 0.9300 .
C11 H11A 0.9700 .
C11 H11B 0.9700 .
C13 H13 0.9300 .
C20 H20A 0.9600 .
C20 H20B 0.9600 .
C20 H20C 0.9600 .
C18 H18A 0.9600 .
C18 H18B 0.9600 .
C18 H18C 0.9600 .
C22 H22A 0.9600 .
C22 H22B 0.9600 .
C22 H22C 0.9600 .
C21 H21A 0.9600 .
C21 H21B 0.9600 .
C21 H21C 0.9600 .

loop_
_geom_torsion_atom_site_label_1
_geom_torsion_atom_site_label_2
_geom_torsion_atom_site_label_3
_geom_torsion_atom_site_label_4
_geom_torsion
_geom_torsion_site_symmetry_1
_geom_torsion_site_symmetry_2
_geom_torsion_site_symmetry_3
_geom_torsion_site_symmetry_4
C17 C16 C15 C14 0.3(4) . . . .
C17 C7 C8 N1 -132.5(2) . . . .
C17 C7 C9 C10 43.3(3) . . . .
C17 C12 C11 C10 -19.9(3) . . . .
C17 C12 C13 C14 0.2(4) . . . .
C16 C17 C7 C6 -64.5(3) . . . .
C16 C17 C7 C8 50.3(3) . . . .
C16 C17 C7 C9 169.61(19) . . . .
C16 C17 C12 C11 179.0(2) . . . .
C16 C17 C12 C13 -0.7(3) . . . .
C16 C15 C14 C13 -0.8(4) . . . .
C5 C6 C7 C17 -51.0(3) . . . .
C5 C6 C7 C8 -176.1(3) . . . .
C5 C6 C7 C9 76.6(3) . . . .
C5 C6 C1 N1 177.8(2) . . . .
C5 C6 C1 C2 -1.3(4) . . . .
C5 C4 C19 C20 -31.8(3) . . . .
C5 C4 C19 C22 -152.5(3) . . . .
C5 C4 C19 C21 85.9(3) . . . .
C5 C4 C3 C2 0.3(4) . . . .
C6 C5 C4 C19 -180.0(2) . . . .
C6 C5 C4 C3 -1.0(3) . . . .
C6 C7 C8 N1 -8.1(3) . . . .
C6 C7 C9 C10 -86.3(2) . . . .
C6 C1 C2 C3 0.6(4) . . . .
C7 C17 C16 C15 -179.5(2) . . . .
C7 C17 C16 C18 0.1(3) . . . .
C7 C17 C12 C11 -0.9(3) . . . .
C7 C17 C12 C13 179.3(2) . . . .
C7 C6 C1 N1 -4.8(3) . . . .
C7 C6 C1 C2 176.1(2) . . . .
C7 C8 N1 C1 5.6(3) . . . .
C7 C9 C10 C11 -64.3(3) . . . .
C15 C14 C13 C12 0.6(4) . . . .
C4 C5 C6 C7 -175.1(2) . . . .
C4 C5 C6 C1 1.4(4) . . . .
C4 C3 C2 C1 -0.2(4) . . . .
C8 C7 C9 C10 170.2(2) . . . .
C8 N1 C1 C6 -0.3(3) . . . .
C8 N1 C1 C2 178.8(3) . . . .
C12 C17 C16 C15 0.5(3) . . . .
C12 C17 C16 C18 -179.9(2) . . . .
C12 C17 C7 C6 115.4(2) . . . .
C12 C17 C7 C8 -129.7(2) . . . .
C12 C17 C7 C9 -10.4(3) . . . .
C19 C4 C3 C2 179.3(2) . . . .
C9 C7 C8 N1 103.6(3) . . . .
C9 C10 C11 C12 51.1(3) . . . .
C3 C4 C19 C20 149.2(3) . . . .
C3 C4 C19 C22 28.5(4) . . . .
C3 C4 C19 C21 -93.1(3) . . . .
N1 C1 C2 C3 -178.3(3) . . . .
C1 C6 C7 C17 132.1(2) . . . .
C1 C6 C7 C8 7.0(2) . . . .
C1 C6 C7 C9 -100.3(2) . . . .
C11 C12 C13 C14 -179.6(2) . . . .
C13 C12 C11 C10 159.9(2) . . . .
C18 C16 C15 C14 -179.4(3) . . . .
